data_1543961
loop_
_publ_author_name
'Fatih Semerci'
'Okan Zafer Yesilel'
'Halis Olmez'
'Orhan Buyukgungor'

_publ_section_title
;
 Supramolecular assemblies of copper(II)-pyridine-2,3-dicarboxylate
 complexes with N-donor ligands and clustered water molecules
;
_journal_name_full 'Inorganica Chimica Acta'
_journal_page_first 407
_journal_page_last 417
_journal_paper_doi 10.1016/j.ica.2013.10.006
_journal_volume 409B
_journal_year 2014
_chemical_formula_sum 'C10 H15 Cu N3 O5'
_chemical_formula_weight 320.79
_space_group_IT_number 2
_symmetry_cell_setting triclinic
_symmetry_space_group_name_Hall '-P 1'
_symmetry_space_group_name_H-M 'P -1'
_atom_sites_solution_hydrogens geom
_atom_sites_solution_primary direct
_atom_sites_solution_secondary difmap
_cell_angle_alpha 100.011(5)
_cell_angle_beta 103.989(4)
_cell_angle_gamma 101.064(5)
_cell_formula_units_Z 2
_cell_length_a 6.5531(4)
_cell_length_b 8.1689(5)
_cell_length_c 12.1297(7)
_cell_measurement_reflns_used 16451
_cell_measurement_temperature 293(2)
_cell_measurement_theta_max 28.04
_cell_measurement_theta_min 1.78
_cell_volume 601.59(7)
_computing_cell_refinement X-AREA
_computing_data_collection 'X-AREA (Stoe & Cie, 2002)'
_computing_data_reduction 'X-RED32 (Stoe & Cie, 2002)'
_computing_molecular_graphics 'ORTEP-3 for Windows (Farrugia, 1997)'
_computing_publication_material 'WinGX (Farrugia, 1998)'
_computing_structure_refinement 'SHELXL97 (Sheldrick, 1997)'
_computing_structure_solution 'SHELXS97 (Sheldrick, 1997)'
_diffrn_ambient_temperature 293(2)
_diffrn_detector_area_resol_mean 6.67
_diffrn_measured_fraction_theta_full 1.000
_diffrn_measured_fraction_theta_max 1.000
_diffrn_measurement_device_type 'STOE IPDS 2'
_diffrn_measurement_method 'rotation method'
_diffrn_radiation_monochromator graphite
_diffrn_radiation_source 'fine-focus sealed tube'
_diffrn_radiation_type MoK\a
_diffrn_radiation_wavelength 0.71073
_diffrn_reflns_av_R_equivalents 0.0818
_diffrn_reflns_av_sigmaI/netI 0.0566
_diffrn_reflns_limit_h_max 8
_diffrn_reflns_limit_h_min -8
_diffrn_reflns_limit_k_max 10
_diffrn_reflns_limit_k_min -10
_diffrn_reflns_limit_l_max 13
_diffrn_reflns_limit_l_min -15
_diffrn_reflns_number 9334
_diffrn_reflns_theta_full 26.50
_diffrn_reflns_theta_max 26.50
_diffrn_reflns_theta_min 1.78
_exptl_absorpt_coefficient_mu 1.837
_exptl_absorpt_correction_T_max 0.7602
_exptl_absorpt_correction_T_min 0.3122
_exptl_absorpt_correction_type integration
_exptl_crystal_colour violet
_exptl_crystal_density_diffrn 1.771
_exptl_crystal_density_method 'not measured'
_exptl_crystal_description prism
_exptl_crystal_F_000 330
_exptl_crystal_size_max 0.760
_exptl_crystal_size_mid 0.390
_exptl_crystal_size_min 0.130
_refine_diff_density_max 0.675
_refine_diff_density_min -1.234
_refine_diff_density_rms 0.129
_refine_ls_extinction_method none
_refine_ls_goodness_of_fit_ref 1.111
_refine_ls_hydrogen_treatment mixed
_refine_ls_matrix_type full
_refine_ls_number_parameters 182
_refine_ls_number_reflns 2492
_refine_ls_number_restraints 9
_refine_ls_restrained_S_all 1.111
_refine_ls_R_factor_all 0.0425
_refine_ls_R_factor_gt 0.0378
_refine_ls_shift/su_max 0.000
_refine_ls_shift/su_mean 0.000
_refine_ls_structure_factor_coef Fsqd
_refine_ls_weighting_details 'calc w=1/[\s^2^(Fo^2^)+(0.0449P)^2^+0.1151P] where P=(Fo^2^+2Fc^2^)/3'
_refine_ls_weighting_scheme calc
_refine_ls_wR_factor_gt 0.0896
_refine_ls_wR_factor_ref 0.0920
_reflns_number_gt 2230
_reflns_number_total 2492
_reflns_threshold_expression >2sigma(I)
_cod_data_source_file ICA-2014-409B--407-417-4.cif
_cod_data_source_block 4
_cod_depositor_comments
;
The following automatic conversions were performed:

'_journal_paper_doi' value
'http://dx.doi.org/10.1016/j.ica.2013.10.006' was changed to
'10.1016/j.ica.2013.10.006'.

Automatic conversion script
Id: cif_fix_values 6433 2018-09-21 13:16:33Z andrius 
;
_cod_original_cell_volume 601.59(6)
_cod_database_code 1543961

loop_
_symmetry_equiv_pos_as_xyz
'x, y, z'
'-x, -y, -z'

loop_
_atom_site_label
_atom_site_type_symbol
_atom_site_fract_x
_atom_site_fract_y
_atom_site_fract_z
_atom_site_U_iso_or_equiv
_atom_site_adp_type
_atom_site_occupancy
_atom_site_symmetry_multiplicity
_atom_site_calc_flag
_atom_site_refinement_flags
_atom_site_disorder_assembly
_atom_site_disorder_group
C1 C 0.1648(3) 0.1885(3) 0.97603(19) 0.0280(4) Uani 1 1 d . . .
H1 H 0.0802 0.1517 1.0227 0.034 Uiso 1 1 calc R . .
C2 C 0.2820(3) 0.0819(3) 0.9325(2) 0.0310(5) Uani 1 1 d . . .
H2 H 0.2773 -0.0253 0.9493 0.037 Uiso 1 1 calc R . .
C3 C 0.4058(3) 0.1397(3) 0.86356(18) 0.0297(5) Uani 1 1 d . . .
H3 H 0.4885 0.0714 0.8349 0.036 Uiso 1 1 calc R . .
C4 C 0.4093(3) 0.2979(3) 0.83622(16) 0.0244(4) Uani 1 1 d . . .
C5 C 0.2899(3) 0.3992(3) 0.88492(16) 0.0230(4) Uani 1 1 d . . .
C6 C 0.2816(3) 0.5784(3) 0.87095(17) 0.0257(4) Uani 1 1 d . . .
C7 C 0.5328(3) 0.3454(3) 0.75030(18) 0.0281(4) Uani 1 1 d . . .
C8 C 0.1127(4) 0.2009(4) 0.3502(3) 0.0489(7) Uani 1 1 d . . .
H8A H -0.0252 0.1731 0.2904 0.059 Uiso 1 1 calc R . .
H8B H 0.0870 0.1604 0.4174 0.059 Uiso 1 1 calc R . .
C9 C 0.2670(4) 0.1101(4) 0.3044(2) 0.0470(6) Uani 1 1 d . . .
H9A H 0.1997 -0.0118 0.2783 0.056 Uiso 1 1 calc R . .
H9B H 0.2930 0.1515 0.2376 0.056 Uiso 1 1 calc R . .
C10 C 0.4817(5) 0.1379(4) 0.3955(2) 0.0459(6) Uani 1 1 d . . .
H10A H 0.4548 0.1122 0.4666 0.055 Uiso 1 1 calc R . .
H10B H 0.5617 0.0593 0.3677 0.055 Uiso 1 1 calc R . .
N1 N 0.1703(2) 0.3407(3) 0.95290(15) 0.0240(4) Uani 1 1 d . . .
N2 N 0.1990(3) 0.3863(3) 0.3837(2) 0.0416(5) Uani 1 1 d . . .
H2A H 0.1025 0.4311 0.4127 0.050 Uiso 1 1 calc R . .
H2B H 0.1989 0.4215 0.3173 0.050 Uiso 1 1 calc R . .
N3 N 0.6143(3) 0.3142(3) 0.42207(17) 0.0353(5) Uani 1 1 d . . .
H3A H 0.6322 0.3380 0.3548 0.042 Uiso 1 1 calc R . .
H3B H 0.7462 0.3185 0.4682 0.042 Uiso 1 1 calc R . .
O1 O 0.1577(2) 0.6465(2) 0.92147(14) 0.0316(4) Uani 1 1 d . . .
O2 O 0.3940(3) 0.6502(2) 0.81738(15) 0.0357(4) Uani 1 1 d . . .
O3 O 0.4198(2) 0.3347(2) 0.64961(13) 0.0355(4) Uani 1 1 d . . .
O4 O 0.7354(2) 0.3807(3) 0.78595(15) 0.0424(5) Uani 1 1 d . . .
Cu1 Cu 0.0000 0.5000 1.0000 0.03093(13) Uani 1 2 d SU . .
Cu2 Cu 0.5000 0.5000 0.5000 0.03084(13) Uani 1 2 d S . .
O1W O 0.9768(3) 0.2943(4) 0.60857(17) 0.0626(7) Uani 1 1 d D . .
H1W H 1.1104(17) 0.317(6) 0.628(3) 0.094 Uiso 1 1 d D . .
H2W H 0.933(5) 0.306(6) 0.667(2) 0.094 Uiso 1 1 d D . .

loop_
_atom_site_aniso_label
_atom_site_aniso_U_11
_atom_site_aniso_U_22
_atom_site_aniso_U_33
_atom_site_aniso_U_23
_atom_site_aniso_U_13
_atom_site_aniso_U_12
C1 0.0291(9) 0.0283(12) 0.0323(10) 0.0115(9) 0.0148(8) 0.0082(8)
C2 0.0337(9) 0.0272(12) 0.0344(11) 0.0093(9) 0.0102(8) 0.0105(9)
C3 0.0307(9) 0.0336(13) 0.0280(10) 0.0045(9) 0.0104(8) 0.0153(9)
C4 0.0223(8) 0.0309(12) 0.0199(9) 0.0036(8) 0.0064(6) 0.0078(8)
C5 0.0219(8) 0.0282(12) 0.0191(9) 0.0048(8) 0.0067(6) 0.0058(8)
C6 0.0264(8) 0.0293(12) 0.0217(9) 0.0058(8) 0.0083(7) 0.0062(8)
C7 0.0281(9) 0.0338(12) 0.0271(10) 0.0063(9) 0.0136(7) 0.0118(8)
C8 0.0473(12) 0.0421(16) 0.0520(15) 0.0008(13) 0.0218(11) -0.0021(12)
C9 0.0564(14) 0.0375(15) 0.0408(13) -0.0022(12) 0.0171(11) 0.0023(12)
C10 0.0734(17) 0.0368(15) 0.0374(13) 0.0104(12) 0.0228(12) 0.0260(13)
N1 0.0241(7) 0.0258(10) 0.0248(8) 0.0069(7) 0.0103(6) 0.0072(7)
N2 0.0335(9) 0.0423(13) 0.0459(12) 0.0048(10) 0.0100(8) 0.0081(9)
N3 0.0377(9) 0.0444(14) 0.0277(9) 0.0091(9) 0.0096(7) 0.0176(9)
O1 0.0354(7) 0.0265(9) 0.0433(9) 0.0123(7) 0.0231(6) 0.0127(6)
O2 0.0463(8) 0.0334(10) 0.0369(9) 0.0128(7) 0.0264(7) 0.0089(7)
O3 0.0335(7) 0.0507(12) 0.0230(7) 0.0069(7) 0.0114(6) 0.0089(7)
O4 0.0255(7) 0.0681(14) 0.0369(9) 0.0150(9) 0.0133(6) 0.0111(8)
Cu1 0.0353(2) 0.0261(2) 0.0461(2) 0.01446(18) 0.02892(16) 0.01423(16)
Cu2 0.02735(19) 0.0298(2) 0.0345(2) 0.00317(17) 0.00899(14) 0.00861(16)
O1W 0.0463(10) 0.107(2) 0.0390(10) 0.0149(12) 0.0069(8) 0.0388(12)

loop_
_atom_type_symbol
_atom_type_description
_atom_type_scat_dispersion_real
_atom_type_scat_dispersion_imag
_atom_type_scat_source
C C 0.0033 0.0016 'International Tables Vol C Tables 4.2.6.8 and 6.1.1.4'
H H 0.0000 0.0000 'International Tables Vol C Tables 4.2.6.8 and 6.1.1.4'
N N 0.0061 0.0033 'International Tables Vol C Tables 4.2.6.8 and 6.1.1.4'
O O 0.0106 0.0060 'International Tables Vol C Tables 4.2.6.8 and 6.1.1.4'
Cu Cu 0.3201 1.2651 'International Tables Vol C Tables 4.2.6.8 and 6.1.1.4'

loop_
_geom_angle_atom_site_label_1
_geom_angle_atom_site_label_2
_geom_angle_atom_site_label_3
_geom_angle
_geom_angle_site_symmetry_1
_geom_angle_site_symmetry_3
N1 C1 C2 121.58(19) . .
N1 C1 H1 119.2 . .
C2 C1 H1 119.2 . .
C3 C2 C1 118.0(2) . .
C3 C2 H2 121.0 . .
C1 C2 H2 121.0 . .
C2 C3 C4 121.11(19) . .
C2 C3 H3 119.4 . .
C4 C3 H3 119.4 . .
C3 C4 C5 117.55(18) . .
C3 C4 C7 117.96(18) . .
C5 C4 C7 124.4(2) . .
N1 C5 C4 120.5(2) . .
N1 C5 C6 113.82(17) . .
C4 C5 C6 125.70(18) . .
O2 C6 O1 124.6(2) . .
O2 C6 C5 120.16(18) . .
O1 C6 C5 115.18(17) . .
O3 C7 O4 126.99(19) . .
O3 C7 C4 115.86(17) . .
O4 C7 C4 117.00(18) . .
N2 C8 C9 111.6(2) . .
N2 C8 H8A 109.3 . .
C9 C8 H8A 109.3 . .
N2 C8 H8B 109.3 . .
C9 C8 H8B 109.3 . .
H8A C8 H8B 108.0 . .
C10 C9 C8 112.6(2) . .
C10 C9 H9A 109.1 . .
C8 C9 H9A 109.1 . .
C10 C9 H9B 109.1 . .
C8 C9 H9B 109.1 . .
H9A C9 H9B 107.8 . .
N3 C10 C9 112.4(2) . .
N3 C10 H10A 109.1 . .
C9 C10 H10A 109.1 . .
N3 C10 H10B 109.1 . .
C9 C10 H10B 109.1 . .
H10A C10 H10B 107.9 . .
C1 N1 C5 121.27(18) . .
C1 N1 Cu1 126.29(14) . .
C5 N1 Cu1 112.32(15) . .
C8 N2 Cu2 122.15(18) . .
C8 N2 H2A 106.8 . .
Cu2 N2 H2A 106.8 . .
C8 N2 H2B 106.8 . .
Cu2 N2 H2B 106.8 . .
H2A N2 H2B 106.6 . .
C10 N3 Cu2 116.84(15) . .
C10 N3 H3A 108.1 . .
Cu2 N3 H3A 108.1 . .
C10 N3 H3B 108.1 . .
Cu2 N3 H3B 108.1 . .
H3A N3 H3B 107.3 . .
C6 O1 Cu1 115.02(14) . .
O1 Cu1 O1 180.000(1) . 2_567
O1 Cu1 N1 83.33(7) . .
O1 Cu1 N1 96.67(7) 2_567 .
O1 Cu1 N1 96.67(7) . 2_567
O1 Cu1 N1 83.33(7) 2_567 2_567
N1 Cu1 N1 180.00(10) . 2_567
N3 Cu2 N3 180.000(1) 2_666 .
N3 Cu2 N2 91.46(8) 2_666 .
N3 Cu2 N2 88.54(8) . .
N3 Cu2 N2 88.54(8) 2_666 2_666
N3 Cu2 N2 91.46(8) . 2_666
N2 Cu2 N2 180.0 . 2_666
H1W O1W H2W 110(2) . .

loop_
_geom_bond_atom_site_label_1
_geom_bond_atom_site_label_2
_geom_bond_distance
_geom_bond_site_symmetry_2
C1 N1 1.317(3) .
C1 C2 1.386(3) .
C1 H1 0.9300 .
C2 C3 1.378(3) .
C2 H2 0.9300 .
C3 C4 1.386(3) .
C3 H3 0.9300 .
C4 C5 1.396(3) .
C4 C7 1.523(3) .
C5 N1 1.352(3) .
C5 C6 1.512(3) .
C6 O2 1.228(3) .
C6 O1 1.281(2) .
C7 O3 1.245(3) .
C7 O4 1.251(2) .
C8 N2 1.458(4) .
C8 C9 1.516(4) .
C8 H8A 0.9700 .
C8 H8B 0.9700 .
C9 C10 1.514(4) .
C9 H9A 0.9700 .
C9 H9B 0.9700 .
C10 N3 1.468(4) .
C10 H10A 0.9700 .
C10 H10B 0.9700 .
N1 Cu1 1.9676(17) .
N2 Cu2 2.0590(19) .
N2 H2A 0.9000 .
N2 H2B 0.9000 .
N3 Cu2 2.009(2) .
N3 H3A 0.9000 .
N3 H3B 0.9000 .
O1 Cu1 1.9505(16) .
Cu1 O1 1.9505(16) 2_567
Cu1 N1 1.9676(17) 2_567
Cu2 N3 2.009(2) 2_666
Cu2 N2 2.059(2) 2_666
O1W H1W 0.824(10) .
O1W H2W 0.820(10) .

loop_
_geom_hbond_atom_site_label_D
_geom_hbond_atom_site_label_H
_geom_hbond_atom_site_label_A
_geom_hbond_distance_DH
_geom_hbond_distance_HA
_geom_hbond_distance_DA
_geom_hbond_angle_DHA
_geom_hbond_site_symmetry_A
N2 H2A O1W 0.90 2.44 3.043(3) 124.8 2_666
N2 H2B O4 0.90 2.25 3.085(3) 154.0 2_666
N3 H3A O2 0.90 2.07 2.957(3) 166.6 2_666
N3 H3B O1W 0.90 2.05 2.909(3) 159.0 .
O1W H1W O3 0.824(10) 1.954(12) 2.768(2) 169(4) 1_655
O1W H2W O4 0.820(10) 2.246(16) 3.029(3) 160(4) .

loop_
_geom_torsion_atom_site_label_1
_geom_torsion_atom_site_label_2
_geom_torsion_atom_site_label_3
_geom_torsion_atom_site_label_4
_geom_torsion
_geom_torsion_site_symmetry_1
_geom_torsion_site_symmetry_2
_geom_torsion_site_symmetry_3
_geom_torsion_site_symmetry_4
N1 C1 C2 C3 0.0(3) . . . .
C1 C2 C3 C4 -1.5(3) . . . .
C2 C3 C4 C5 2.5(3) . . . .
C2 C3 C4 C7 -174.28(19) . . . .
C3 C4 C5 N1 -2.2(3) . . . .
C7 C4 C5 N1 174.43(18) . . . .
C3 C4 C5 C6 176.74(18) . . . .
C7 C4 C5 C6 -6.7(3) . . . .
N1 C5 C6 O2 175.42(18) . . . .
C4 C5 C6 O2 -3.6(3) . . . .
N1 C5 C6 O1 -2.4(2) . . . .
C4 C5 C6 O1 178.66(17) . . . .
C3 C4 C7 O3 103.6(2) . . . .
C5 C4 C7 O3 -72.9(3) . . . .
C3 C4 C7 O4 -72.2(3) . . . .
C5 C4 C7 O4 111.2(2) . . . .
N2 C8 C9 C10 62.6(3) . . . .
C8 C9 C10 N3 -70.6(3) . . . .
C2 C1 N1 C5 0.4(3) . . . .
C2 C1 N1 Cu1 176.00(15) . . . .
C4 C5 N1 C1 0.7(3) . . . .
C6 C5 N1 C1 -178.29(18) . . . .
C4 C5 N1 Cu1 -175.42(13) . . . .
C6 C5 N1 Cu1 5.5(2) . . . .
C9 C8 N2 Cu2 -54.5(3) . . . .
C9 C10 N3 Cu2 66.1(2) . . . .
O2 C6 O1 Cu1 -179.82(17) . . . .
C5 C6 O1 Cu1 -2.1(2) . . . .
C6 O1 Cu1 O1 0(100) . . . 2_567
C6 O1 Cu1 N1 4.12(14) . . . .
C6 O1 Cu1 N1 -175.88(14) . . . 2_567
C1 N1 Cu1 O1 178.75(19) . . . .
C5 N1 Cu1 O1 -5.31(13) . . . .
C1 N1 Cu1 O1 -1.25(19) . . . 2_567
C5 N1 Cu1 O1 174.69(13) . . . 2_567
C1 N1 Cu1 N1 -16(100) . . . 2_567
C5 N1 Cu1 N1 160(100) . . . 2_567
C10 N3 Cu2 N3 0(100) . . . 2_666
C10 N3 Cu2 N2 -44.74(18) . . . .
C10 N3 Cu2 N2 135.26(18) . . . 2_666
C8 N2 Cu2 N3 -138.6(2) . . . 2_666
C8 N2 Cu2 N3 41.4(2) . . . .
C8 N2 Cu2 N2 -115(100) . . . 2_666
